data_4344839
loop_
_publ_author_name
'Ye, Yingxiang'
'Xiong, Shunshun'
'Wu, Xiaonan'
'Zhang, Liuqin'
'Li, Ziyin'
'Wang, Lihua'
'Ma, Xiuling'
'Chen, Qian-Huo'
'Zhang, Zhangjing'
'Xiang, Shengchang'

_publ_section_title
;
 Microporous Metal-Organic Framework Stabilized by Balanced Multiple
 Host-Couteranion Hydrogen-Bonding Interactions for High-Density CO2
 Capture at Ambient Conditions.
;
_journal_issue 1
_journal_name_full 'Inorganic chemistry'
_journal_page_first 292
_journal_paper_doi 10.1021/acs.inorgchem.5b02316
_journal_volume 55
_journal_year 2015
_chemical_formula_moiety '0.5(C72 H48 Cl2 Cu8 N24 O24), 8(N0.38 O1.13)'
_chemical_formula_sum 'C36 H24 Cl Cu4 N15 O21'
_chemical_formula_weight 1292.31
_chemical_name_systematic
;
 ?
;
_space_group_crystal_system tetragonal
_space_group_IT_number 139
_space_group_name_Hall '-I 4 2'
_space_group_name_H-M_alt 'I 4/m m m'
_symmetry_space_group_name_Hall '-I 4 2'
_symmetry_space_group_name_H-M 'I 4/m m m'
_atom_sites_solution_hydrogens geom
_atom_sites_solution_primary direct
_audit_creation_date 2015-09-18
_audit_creation_method
;
Olex2 1.2
(compiled 2015.01.26 svn.r3150 for OlexSys, GUI svn.r4998)
;
_cell_angle_alpha 90
_cell_angle_beta 90
_cell_angle_gamma 90
_cell_formula_units_Z 2
_cell_length_a 13.9585(4)
_cell_length_b 13.9585(4)
_cell_length_c 20.0529(8)
_cell_measurement_temperature 150
_cell_volume 3907.1(2)
_computing_molecular_graphics 'Olex2 (Dolomanov et al., 2009)'
_computing_publication_material 'Olex2 (Dolomanov et al., 2009)'
_computing_structure_refinement 'ShelXL (Sheldrick, 2008)'
_computing_structure_solution 'SIR2004 (Burla et al., 2007)'
_diffrn_ambient_temperature 150
_diffrn_measured_fraction_theta_full 0.987
_diffrn_measured_fraction_theta_max 0.967
_diffrn_measurement_device_type 'SuperNova, Dual, Cu at zero, Atlas'
_diffrn_measurement_method '\w scans'
_diffrn_radiation_type CuK\a
_diffrn_radiation_wavelength 1.54184
_diffrn_reflns_av_R_equivalents 0.0483
_diffrn_reflns_av_unetI/netI 0.0248
_diffrn_reflns_laue_measured_fraction_full 0.987
_diffrn_reflns_laue_measured_fraction_max 0.967
_diffrn_reflns_limit_h_max 15
_diffrn_reflns_limit_h_min -14
_diffrn_reflns_limit_k_max 16
_diffrn_reflns_limit_k_min -14
_diffrn_reflns_limit_l_max 24
_diffrn_reflns_limit_l_min -22
_diffrn_reflns_number 7671
_diffrn_reflns_point_group_measured_fraction_full 0.987
_diffrn_reflns_point_group_measured_fraction_max 0.967
_diffrn_reflns_theta_full 67.684
_diffrn_reflns_theta_max 73.985
_diffrn_reflns_theta_min 3.858
_exptl_absorpt_coefficient_mu 2.066
_exptl_crystal_colour green
_exptl_crystal_density_diffrn 1.098
_exptl_crystal_description polyhedral
_exptl_crystal_F_000 1292
_exptl_crystal_size_max 0.3
_exptl_crystal_size_mid 0.25
_exptl_crystal_size_min 0.2
_refine_diff_density_max 0.884
_refine_diff_density_min -0.523
_refine_diff_density_rms 0.082
_refine_ls_extinction_method none
_refine_ls_goodness_of_fit_ref 1.079
_refine_ls_hydrogen_treatment constr
_refine_ls_matrix_type full
_refine_ls_number_parameters 78
_refine_ls_number_reflns 1139
_refine_ls_number_restraints 166
_refine_ls_restrained_S_all 1.056
_refine_ls_R_factor_all 0.0527
_refine_ls_R_factor_gt 0.0494
_refine_ls_shift/su_max 0.000
_refine_ls_shift/su_mean 0.000
_refine_ls_structure_factor_coef Fsqd
_refine_ls_weighting_details
;
 w=1/[\s^2^(Fo^2^)+(0.0871P)^2^+8.1941P]
 where P=(Fo^2^+2Fc^2^)/3
;
_refine_ls_weighting_scheme calc
_refine_ls_wR_factor_gt 0.1432
_refine_ls_wR_factor_ref 0.1461
_reflns_Friedel_coverage 0.000
_reflns_number_gt 1054
_reflns_number_total 1139
_reflns_threshold_expression 'I > 2\s(I)'
_cod_data_source_file ic5b02316_si_002.cif
_cod_data_source_block FJU-14-NO3
_cod_original_cell_volume 3907.1(3)
_cod_database_code 4344839
_shelxl_version_number 2013-2
_shelx_space_group_comment
;
The symmetry employed for this shelxl refinement is uniquely defined
by the following loop, which should always be used as a source of
symmetry information in preference to the above space-group names.
They are only intended as comments.
;
_shelx_estimated_absorpt_t_max 0.683
_shelx_estimated_absorpt_t_min 0.576
_olex2_refinement_description
;
1. Shared sites
{C6, N1}
2. Others
 Fixed Sof: N2(0.5) N1(0.25) C5(0.25) C2(0.5) H2(0.5) C1(0.25) C3(0.5) H3(0.5)
 O1(0.5) C6(0.25) O2(0.375) N3(0.1875) O3(0.1875)
 Fixed U12: Cu1(0) Cl1(0) OW(0) O2(0) N3(0) O3(0)
 Fixed U13: Cu1(0) Cl1(0) OW(0) N3(0) O3(0)
 Fixed U23: Cu1(0) Cl1(0) OW(0) O2(0) N3(0) O3(0)
 Fixed Uiso: H4(0.102) H2(0.045) H3(0.092)
 Fixed X: Cl1(0) H4(0.3574) H2(0.2828) H3(0.3023) N3(0.5) O3(0.5)
 Fixed Y: Cu1(0) Cl1(0) H4(-0.1427) H2(-0.0836) OW(0) H3(-0.101) O2(0) N3(0)
 O3(0)
 Fixed Z: Cu1(0) Cl1(0) C4(-0.25) H4(-0.25) H2(-0.1317) OW(0) H3(-0.1732)
;
_olex2_submission_special_instructions 'No special instructions were received'

loop_
_space_group_symop_operation_xyz
'x, y, z'
'-y, x, z'
'-x, -y, z'
'y, -x, z'
'x, -y, -z'
'-x, y, -z'
'y, x, -z'
'-y, -x, -z'
'x+1/2, y+1/2, z+1/2'
'-y+1/2, x+1/2, z+1/2'
'-x+1/2, -y+1/2, z+1/2'
'y+1/2, -x+1/2, z+1/2'
'x+1/2, -y+1/2, -z+1/2'
'-x+1/2, y+1/2, -z+1/2'
'y+1/2, x+1/2, -z+1/2'
'-y+1/2, -x+1/2, -z+1/2'
'-x, -y, -z'
'y, -x, -z'
'x, y, -z'
'-y, x, -z'
'-x, y, z'
'x, -y, z'
'-y, -x, z'
'y, x, z'
'-x+1/2, -y+1/2, -z+1/2'
'y+1/2, -x+1/2, -z+1/2'
'x+1/2, y+1/2, -z+1/2'
'-y+1/2, x+1/2, -z+1/2'
'-x+1/2, y+1/2, z+1/2'
'x+1/2, -y+1/2, z+1/2'
'-y+1/2, -x+1/2, z+1/2'
'y+1/2, x+1/2, z+1/2'

loop_
_atom_site_label
_atom_site_type_symbol
_atom_site_fract_x
_atom_site_fract_y
_atom_site_fract_z
_atom_site_U_iso_or_equiv
_atom_site_adp_type
_atom_site_occupancy
_atom_site_site_symmetry_order
_atom_site_calc_flag
_atom_site_refinement_flags_posn
_atom_site_refinement_flags_adp
_atom_site_refinement_flags_occupancy
_atom_site_disorder_assembly
_atom_site_disorder_group
Cu1 Cu 0.18418(5) 0.0000 0.0000 0.0238(3) Uani 1 4 d S TU P . .
Cl1 Cl 0.0000 0.0000 0.0000 0.0359(6) Uani 1 16 d S TU P A .
N2 N 0.1766(8) -0.1081(10) -0.0681(7) 0.0374(14) Uani 0.5 1 d . U . A 1
N1 N 0.1983(2) -0.1983(2) -0.1586(2) 0.0398(9) Uani 0.5 2 d S TU P A 1
C4 C 0.3102(3) -0.1898(3) -0.2500 0.085(2) Uani 1 2 d S TU P . .
H4 H 0.3574 -0.1427 -0.2500 0.102 Uiso 1 2 calc RS T P B 2
C5 C 0.2343(5) -0.2343(5) -0.2180(4) 0.043(2) Uani 0.5 2 d S TU P A 1
C2 C 0.2301(4) -0.1212(4) -0.1209(3) 0.0378(12) Uani 0.5 1 d . U . A 1
H2 H 0.2828 -0.0836 -0.1317 0.045 Uiso 0.5 1 calc R . . A 1
OW O 0.3534(5) 0.0000 0.0000 0.113(3) Uani 1 4 d S TU P A .
C1 C 0.1612(4) -0.1612(4) -0.0963(4) 0.0344(16) Uani 0.5 2 d S TU P A 2
C3 C 0.2745(7) -0.1554(6) -0.1917(4) 0.077(3) Uani 0.5 1 d . U . A 2
H3 H 0.3023 -0.1010 -0.1732 0.092 Uiso 0.5 1 calc R . . A 2
O1 O 0.2021(6) -0.0903(7) -0.0731(6) 0.0374(14) Uani 0.5 1 d . U . A 2
C6 C 0.1983(2) -0.1983(2) -0.1586(2) 0.0398(9) Uani 0.5 2 d S TU P A 2
O2 O 0.4216(8) 0.0000 -0.1707(8) 0.178(5) Uani 0.75 2 d DS TU P . .
N3 N 0.5000 0.0000 -0.151(2) 0.309(18) Uani 0.75 4 d DS TU P . .
O3 O 0.5000 0.0000 -0.091(2) 0.56(3) Uani 0.75 4 d DS TU P . .

loop_
_atom_site_aniso_label
_atom_site_aniso_U_11
_atom_site_aniso_U_22
_atom_site_aniso_U_33
_atom_site_aniso_U_23
_atom_site_aniso_U_13
_atom_site_aniso_U_12
Cu1 0.0315(4) 0.0250(4) 0.0151(4) 0.000 0.000 0.000
Cl1 0.0271(8) 0.0271(8) 0.0533(15) 0.000 0.000 0.000
N2 0.044(5) 0.040(4) 0.0278(19) -0.006(2) 0.014(3) -0.006(3)
N1 0.0415(12) 0.0415(12) 0.0364(19) -0.0139(12) 0.0139(12) -0.0072(15)
C4 0.093(3) 0.093(3) 0.070(4) -0.053(3) 0.053(3) -0.059(4)
C5 0.050(3) 0.050(3) 0.028(4) -0.020(3) 0.020(3) -0.008(4)
C2 0.041(3) 0.041(3) 0.031(3) -0.016(2) 0.014(2) -0.008(2)
OW 0.057(4) 0.163(8) 0.118(6) 0.000 0.000 0.000
C1 0.041(3) 0.041(3) 0.022(3) -0.009(2) 0.009(2) 0.011(3)
C3 0.091(6) 0.077(5) 0.062(4) -0.047(4) 0.048(4) -0.044(4)
O1 0.044(5) 0.040(4) 0.0278(19) -0.006(2) 0.014(3) -0.006(3)
C6 0.0415(12) 0.0415(12) 0.0364(19) -0.0139(12) 0.0139(12) -0.0072(15)
O2 0.108(7) 0.163(9) 0.263(12) 0.000 -0.039(8) 0.000
N3 0.30(2) 0.31(2) 0.31(2) 0.000 0.000 0.000
O3 0.56(4) 0.57(4) 0.56(4) 0.000 0.000 0.000

loop_
_atom_type_symbol
_atom_type_description
_atom_type_scat_dispersion_real
_atom_type_scat_dispersion_imag
_atom_type_scat_source
C C 0.0181 0.0091 'International Tables Vol C Tables 4.2.6.8 and 6.1.1.4'
H H 0.0000 0.0000 'International Tables Vol C Tables 4.2.6.8 and 6.1.1.4'
Cl Cl 0.3639 0.7018 'International Tables Vol C Tables 4.2.6.8 and 6.1.1.4'
Cu Cu -1.9646 0.5888 'International Tables Vol C Tables 4.2.6.8 and 6.1.1.4'
N N 0.0311 0.0180 'International Tables Vol C Tables 4.2.6.8 and 6.1.1.4'
O O 0.0492 0.0322 'International Tables Vol C Tables 4.2.6.8 and 6.1.1.4'

loop_
_geom_angle_atom_site_label_1
_geom_angle_atom_site_label_2
_geom_angle_atom_site_label_3
_geom_angle
_geom_angle_site_symmetry_1
_geom_angle_site_symmetry_3
N2 Cu1 Cl1 87.0(3) . .
N2 Cu1 Cl1 87.0(3) 19 .
N2 Cu1 Cl1 87.0(3) 22 .
N2 Cu1 Cl1 87.0(3) 5 .
N2 Cu1 N2 95.5(8) 5 19
N2 Cu1 N2 84.2(7) 5 22
N2 Cu1 N2 174.1(7) 22 19
N2 Cu1 N2 174.1(7) 5 .
N2 Cu1 N2 95.5(8) 22 .
N2 Cu1 N2 84.2(7) 19 .
N2 Cu1 OW 93.0(3) 19 .
N2 Cu1 OW 93.0(3) 22 .
N2 Cu1 OW 93.0(3) 5 .
N2 Cu1 OW 93.0(3) . .
OW Cu1 Cl1 180.0 . .
O1 Cu1 Cl1 97.4(3) 19 .
O1 Cu1 Cl1 97.4(3) . .
O1 Cu1 Cl1 97.4(3) 22 .
O1 Cu1 Cl1 97.4(3) 5 .
O1 Cu1 OW 82.6(3) 22 .
O1 Cu1 OW 82.6(3) . .
O1 Cu1 OW 82.6(3) 19 .
O1 Cu1 OW 82.6(3) 5 .
O1 Cu1 O1 97.5(6) 5 22
O1 Cu1 O1 80.6(6) . 22
O1 Cu1 O1 97.5(6) . 19
O1 Cu1 O1 165.3(5) . 5
O1 Cu1 O1 165.3(5) 22 19
O1 Cu1 O1 80.6(6) 5 19
Cu1 Cl1 Cu1 90.0 . 18
Cu1 Cl1 Cu1 180.0 18 2
Cu1 Cl1 Cu1 90.0 . 2
Cu1 Cl1 Cu1 180.0 . 17
Cu1 Cl1 Cu1 90.0 18 17
Cu1 Cl1 Cu1 90.0 17 2
N2 N2 Cu1 124.1(2) 23 .
C2 N2 Cu1 128.1(7) . .
C2 N2 N2 107.7(6) . 23
C5 N1 C2 129.3(2) . .
C5 N1 C2 129.3(2) . 23
C2 N1 C2 101.4(5) . 23
C5 C4 C5 61.9(5) . 25_544
C3 C4 C3 178.8(8) . 15_544
N1 C5 C4 120.8(3) . .
N1 C5 C4 120.8(3) . 25_544
N1 C5 C5 175.0(12) . 25_544
C4 C5 C4 118.1(5) . 25_544
C4 C5 C5 59.0(3) 25_544 25_544
C4 C5 C5 59.0(3) . 25_544
N2 C2 N1 111.6(7) . .
O1 C1 O1 127.0(10) 23 .
C1 O1 Cu1 138.0(6) . .
O2 N3 O2 140(4) . 3_655
O2 N3 O3 110(2) 3_655 .
O2 N3 O3 110(2) . .

loop_
_geom_bond_atom_site_label_1
_geom_bond_atom_site_label_2
_geom_bond_distance
_geom_bond_site_symmetry_2
Cu1 Cl1 2.5709(7) .
Cu1 N2 2.037(15) 5
Cu1 N2 2.037(15) 22
Cu1 N2 2.037(15) .
Cu1 N2 2.037(15) 19
Cu1 OW 2.362(7) .
Cu1 O1 1.950(12) 22
Cu1 O1 1.950(12) 5
Cu1 O1 1.950(12) .
Cu1 O1 1.950(12) 19
Cl1 Cu1 2.5709(7) 18
Cl1 Cu1 2.5709(7) 2
Cl1 Cu1 2.5709(7) 17
N2 N2 1.354(19) 23
N2 C2 1.308(14) .
N1 C5 1.387(7) .
N1 C2 1.388(6) .
N1 C2 1.388(6) 23
C4 C5 1.387(5) .
C4 C5 1.387(5) 25_544
C4 C3 1.358(7) .
C4 C3 1.358(7) 15_544
C5 C4 1.387(5) 25_544
C5 C5 1.426(13) 25_544
C1 O1 1.233(10) .
C1 O1 1.233(10) 23
O2 N3 1.164(11) .
N3 O2 1.164(11) 3_655
N3 O3 1.21(2) .
